data_7151630
loop_
_publ_author_name
'Luo, Xiaoyan'
'Jin, Zhichao'
'Li, Pengfei'
'Gao, Jiabin'
'Yue, Weimin'
'Liang, Xinmiao'
'Ye, Jinxing'

_publ_section_title
;
 Catalytic asymmetric Michael addition of \a,\b-unsaturated aldehydes
 to Ni(II) complexes of the Schiff base of glycine.
;
_journal_issue 3
_journal_name_full 'Organic &amp; biomolecular chemistry'
_journal_page_first 793
_journal_page_last 801
_journal_paper_doi 10.1039/C0OB00221F
_journal_volume 9
_journal_year 2011
_chemical_absolute_configuration ad
_chemical_formula_sum 'C33 H36 Cl3 N3 Ni O5'
_chemical_formula_weight 719.71
_chemical_name_systematic
;
?
;
_space_group_IT_number 4
_symmetry_cell_setting monoclinic
_symmetry_space_group_name_Hall 'P 2yb'
_symmetry_space_group_name_H-M 'P 1 21 1'
_atom_sites_solution_hydrogens geom
_atom_sites_solution_primary direct
_atom_sites_solution_secondary difmap
_audit_creation_method SHELXL-97
_cell_angle_alpha 90.00
_cell_angle_beta 91.239(10)
_cell_angle_gamma 90.00
_cell_formula_units_Z 2
_cell_length_a 8.565(4)
_cell_length_b 12.029(6)
_cell_length_c 16.760(8)
_cell_measurement_reflns_used 3244
_cell_measurement_temperature 273(2)
_cell_measurement_theta_max 48.563
_cell_measurement_theta_min 4.675
_cell_volume 1726.4(14)
_computing_cell_refinement 'Bruker SMART'
_computing_data_collection 'Bruker SMART'
_computing_data_reduction 'Bruker SAINT'
_computing_molecular_graphics 'Bruker SHELXTL'
_computing_publication_material 'Bruker SHELXTL'
_computing_structure_refinement 'SHELXL-97 (Sheldrick, 1997)'
_computing_structure_solution 'SHELXS-97 (Sheldrick, 1990)'
_diffrn_ambient_temperature 273(2)
_diffrn_measured_fraction_theta_full 0.997
_diffrn_measured_fraction_theta_max 0.997
_diffrn_measurement_device_type 'CCD area detector'
_diffrn_measurement_method 'phi and omega scans'
_diffrn_radiation_monochromator graphite
_diffrn_radiation_source 'fine-focus sealed tube'
_diffrn_radiation_type MoK\a
_diffrn_radiation_wavelength 0.71073
_diffrn_reflns_av_R_equivalents 0.0409
_diffrn_reflns_av_sigmaI/netI 0.1077
_diffrn_reflns_limit_h_max 10
_diffrn_reflns_limit_h_min -10
_diffrn_reflns_limit_k_max 14
_diffrn_reflns_limit_k_min -14
_diffrn_reflns_limit_l_max 15
_diffrn_reflns_limit_l_min -20
_diffrn_reflns_number 9261
_diffrn_reflns_theta_full 26.00
_diffrn_reflns_theta_max 26.00
_diffrn_reflns_theta_min 1.22
_exptl_absorpt_coefficient_mu 0.837
_exptl_absorpt_correction_T_max 0.9593
_exptl_absorpt_correction_T_min 0.8847
_exptl_absorpt_correction_type empirical
_exptl_absorpt_process_details sadabs
_exptl_crystal_colour red
_exptl_crystal_density_diffrn 1.385
_exptl_crystal_density_meas 1.384
_exptl_crystal_density_method 'not measured'
_exptl_crystal_description prismatic
_exptl_crystal_F_000 748
_exptl_crystal_size_max 0.15
_exptl_crystal_size_mid 0.10
_exptl_crystal_size_min 0.05
_refine_diff_density_max 0.823
_refine_diff_density_min -0.555
_refine_diff_density_rms 0.105
_refine_ls_abs_structure_details 'Flack H D (1983), Acta Cryst. A39, 876-881'
_refine_ls_abs_structure_Flack 0.06(3)
_refine_ls_extinction_method none
_refine_ls_goodness_of_fit_ref 1.016
_refine_ls_hydrogen_treatment mixed
_refine_ls_matrix_type full
_refine_ls_number_parameters 410
_refine_ls_number_reflns 6621
_refine_ls_number_restraints 10
_refine_ls_restrained_S_all 1.023
_refine_ls_R_factor_all 0.1231
_refine_ls_R_factor_gt 0.0793
_refine_ls_shift/su_max 0.050
_refine_ls_shift/su_mean 0.003
_refine_ls_structure_factor_coef Fsqd
_refine_ls_weighting_details 'calc w=1/[\s^2^(Fo^2^)+(0.1370P)^2^+0.0000P] where P=(Fo^2^+2Fc^2^)/3'
_refine_ls_weighting_scheme calc
_refine_ls_wR_factor_gt 0.2011
_refine_ls_wR_factor_ref 0.2399
_reflns_number_gt 4185
_reflns_number_total 6621
_reflns_threshold_expression >2sigma(I)
_cod_data_source_file C0OB00221F.TXT
_cod_data_source_block 7ai
_cod_depositor_comments
;
The following automatic conversions were performed:
'_symmetry_cell_setting' value 'Monoclinic' changed to 'monoclinic'
according to '/home/saulius/struct/CIF-dictionaries/cif_core.dic'
dictionary named 'cif_core.dic' version 2.4.1 from 2010-06-29.

Automatic conversion script
Id: cif_fix_enum 1555 2011-01-17 13:19:09Z saulius 
;
_cod_original_cell_volume 1726.3(15)
_cod_original_sg_symbol_H-M P2(1)
_cod_database_code 7151630

loop_
_symmetry_equiv_pos_as_xyz
'x, y, z'
'-x, y+1/2, -z'

loop_
_atom_site_label
_atom_site_type_symbol
_atom_site_fract_x
_atom_site_fract_y
_atom_site_fract_z
_atom_site_U_iso_or_equiv
_atom_site_adp_type
_atom_site_occupancy
_atom_site_symmetry_multiplicity
_atom_site_calc_flag
_atom_site_refinement_flags
_atom_site_disorder_assembly
_atom_site_disorder_group
Ni Ni 0.36288(10) 0.84970(8) 0.75235(5) 0.0437(3) Uani 1 1 d . . .
N1 N 0.4920(8) 0.7149(6) 0.7465(4) 0.0513(17) Uani 1 1 d . . .
N2 N 0.5279(8) 0.9211(6) 0.7041(4) 0.0474(16) Uani 1 1 d . . .
N3 N 0.2469(7) 0.9781(5) 0.7636(4) 0.0410(15) Uani 1 1 d . . .
O1 O 0.8004(7) 0.9120(6) 0.7077(5) 0.0726(19) Uani 1 1 d . . .
O2 O 0.1950(7) 0.7758(5) 0.7977(4) 0.0546(15) Uani 1 1 d . . .
O3 O -0.0108(7) 0.8062(5) 0.8735(4) 0.0627(17) Uani 1 1 d . . .
O4 O 0.0316(12) 1.0768(8) 1.1094(5) 0.102(3) Uani 1 1 d D . .
H4 H -0.0489 1.1080 1.0943 0.153 Uiso 1 1 calc RD . .
O5 O 0.4950(6) 1.0998(5) 0.8658(4) 0.0574(15) Uani 1 1 d . . .
C1 C 0.4525(13) 0.6298(8) 0.8087(6) 0.067(3) Uani 1 1 d . . .
H1A H 0.3414 0.6144 0.8055 0.080 Uiso 1 1 calc R . .
H1B H 0.4762 0.6600 0.8612 0.080 Uiso 1 1 calc R . .
C2 C 0.5439(14) 0.5197(8) 0.7981(7) 0.080(3) Uani 1 1 d . . .
H2A H 0.6550 0.5336 0.8046 0.096 Uiso 1 1 calc R . .
H2B H 0.5135 0.4669 0.8386 0.096 Uiso 1 1 calc R . .
C3 C 0.5100(15) 0.4708(8) 0.7151(8) 0.089(4) Uani 1 1 d . . .
H3A H 0.5704 0.4034 0.7081 0.107 Uiso 1 1 calc R . .
H3B H 0.4001 0.4521 0.7096 0.107 Uiso 1 1 calc R . .
C4 C 0.5536(16) 0.5565(10) 0.6514(8) 0.094(4) Uani 1 1 d . . .
H4A H 0.5270 0.5277 0.5988 0.112 Uiso 1 1 calc R . .
H4B H 0.6653 0.5699 0.6539 0.112 Uiso 1 1 calc R . .
C5 C 0.4659(13) 0.6665(8) 0.6649(6) 0.060(3) Uani 1 1 d . . .
H5A H 0.4988 0.7203 0.6256 0.072 Uiso 1 1 calc R . .
H5B H 0.3549 0.6538 0.6564 0.072 Uiso 1 1 calc R . .
C6 C 0.6525(10) 0.7593(8) 0.7572(6) 0.058(2) Uani 1 1 d . . .
H6A H 0.7258 0.7085 0.7332 0.070 Uiso 1 1 calc R . .
H6B H 0.6782 0.7642 0.8137 0.070 Uiso 1 1 calc R . .
C7 C 0.6690(10) 0.8731(7) 0.7197(6) 0.053(2) Uani 1 1 d . . .
C8 C 0.5132(10) 1.0187(8) 0.6598(5) 0.046(2) Uani 1 1 d . . .
C9 C 0.6237(11) 1.0479(9) 0.6016(6) 0.063(2) Uani 1 1 d . . .
H9 H 0.7099 1.0023 0.5943 0.075 Uiso 1 1 calc R . .
C10 C 0.6067(13) 1.1420(9) 0.5557(6) 0.072(3) Uani 1 1 d . . .
H10 H 0.6788 1.1563 0.5163 0.087 Uiso 1 1 calc R . .
C11 C 0.4873(13) 1.2149(9) 0.5664(6) 0.072(3) Uani 1 1 d . . .
H11 H 0.4814 1.2802 0.5367 0.087 Uiso 1 1 calc R . .
C12 C 0.3734(12) 1.1905(8) 0.6225(5) 0.060(2) Uani 1 1 d . . .
H12 H 0.2900 1.2390 0.6289 0.072 Uiso 1 1 calc R . .
C13 C 0.3836(10) 1.0918(7) 0.6701(5) 0.050(2) Uani 1 1 d . . .
C14 C 0.2605(8) 1.0725(6) 0.7265(5) 0.0394(17) Uani 1 1 d . . .
C15 C 0.1511(10) 1.1678(7) 0.7429(5) 0.050(2) Uani 1 1 d . . .
C16 C 0.1982(11) 1.2581(7) 0.7916(6) 0.058(2) Uani 1 1 d . . .
H16 H 0.2975 1.2580 0.8152 0.069 Uiso 1 1 calc R . .
C17 C 0.0994(12) 1.3464(11) 0.8047(6) 0.075(2) Uani 1 1 d . . .
H17 H 0.1285 1.4037 0.8391 0.090 Uiso 1 1 calc R . .
C18 C -0.0477(11) 1.3475(12) 0.7644(7) 0.082(3) Uani 1 1 d . . .
H18 H -0.1146 1.4076 0.7709 0.098 Uiso 1 1 calc R . .
C19 C -0.0920(12) 1.2621(9) 0.7165(7) 0.071(3) Uani 1 1 d . . .
H19 H -0.1888 1.2651 0.6903 0.086 Uiso 1 1 calc R . .
C20 C 0.0036(10) 1.1693(8) 0.7052(6) 0.058(2) Uani 1 1 d . . .
H20 H -0.0300 1.1101 0.6735 0.069 Uiso 1 1 calc R . .
C21 C 0.1326(8) 0.9662(6) 0.8295(5) 0.0399(17) Uani 1 1 d . . .
H21 H 0.0365 1.0072 0.8163 0.048 Uiso 1 1 calc R . .
C22 C 0.0988(8) 0.8426(9) 0.8344(5) 0.0493(18) Uani 1 1 d . . .
C23 C 0.2066(8) 1.0107(6) 0.9091(4) 0.0399(17) Uani 1 1 d . . .
H23 H 0.2316 1.0889 0.8989 0.048 Uiso 1 1 calc R . .
C24 C 0.0879(10) 1.0127(8) 0.9765(5) 0.056(2) Uani 1 1 d . . .
H24A H -0.0093 1.0446 0.9564 0.067 Uiso 1 1 calc R . .
H24B H 0.0668 0.9371 0.9932 0.067 Uiso 1 1 calc R . .
C25 C 0.1433(15) 1.0766(13) 1.0449(8) 0.102(4) Uani 1 1 d . . .
H25A H 0.1626 1.1526 1.0284 0.122 Uiso 1 1 calc R . .
H25B H 0.2414 1.0456 1.0644 0.122 Uiso 1 1 calc R . .
C26 C 0.3610(9) 0.9562(7) 0.9313(5) 0.0464(19) Uani 1 1 d . . .
C27 C 0.3697(11) 0.8599(9) 0.9747(5) 0.061(2) Uani 1 1 d . . .
H27 H 0.2769 0.8258 0.9890 0.073 Uiso 1 1 calc R . .
C28 C 0.5141(13) 0.8085(8) 0.9995(6) 0.067(3) Uani 1 1 d . . .
H28 H 0.5160 0.7429 1.0289 0.080 Uiso 1 1 calc R . .
C29 C 0.6467(12) 0.8599(12) 0.9783(5) 0.074(3) Uani 1 1 d . . .
H29 H 0.7423 0.8293 0.9939 0.089 Uiso 1 1 calc R . .
C30 C 0.6446(11) 0.9561(9) 0.9341(6) 0.069(3) Uani 1 1 d . . .
H30 H 0.7381 0.9894 0.9201 0.083 Uiso 1 1 calc R . .
C31 C 0.5045(9) 1.0037(7) 0.9105(5) 0.050(2) Uani 1 1 d . . .
C32 C 0.6415(13) 1.1473(10) 0.8366(8) 0.083(3) Uani 1 1 d . . .
H32A H 0.7104 1.1631 0.8810 0.124 Uiso 1 1 calc R . .
H32B H 0.6193 1.2147 0.8079 0.124 Uiso 1 1 calc R . .
H32C H 0.6903 1.0950 0.8018 0.124 Uiso 1 1 calc R . .
Cl1 Cl 0.0438(17) 0.6207(13) 0.6329(9) 0.193(5) Uiso 1 1 d PD A 1
Cl2 Cl -0.02(5) 0.603(6) 0.486(7) 0.21(2) Uiso 1 1 d PD A 1
Cl3 Cl 0.1620(12) 0.8419(12) 0.5745(6) 0.174(3) Uiso 1 1 d PD A 1
C33 C 0.029(4) 0.726(3) 0.559(3) 0.20(2) Uiso 1 1 d PD A 1
H33 H -0.07(6) 0.76(5) 0.57(3) 0.243 Uiso 1 1 calc P B 1

loop_
_atom_site_aniso_label
_atom_site_aniso_U_11
_atom_site_aniso_U_22
_atom_site_aniso_U_33
_atom_site_aniso_U_23
_atom_site_aniso_U_13
_atom_site_aniso_U_12
Ni 0.0394(5) 0.0371(5) 0.0551(5) -0.0006(6) 0.0090(4) 0.0039(5)
N1 0.050(4) 0.046(4) 0.058(4) -0.009(3) 0.005(3) 0.006(3)
N2 0.034(3) 0.047(4) 0.062(4) -0.005(3) 0.011(3) 0.004(3)
N3 0.031(3) 0.040(4) 0.052(4) 0.000(3) 0.004(3) 0.000(3)
O1 0.038(3) 0.071(4) 0.109(5) -0.004(4) 0.009(3) 0.003(3)
O2 0.043(3) 0.035(3) 0.087(5) -0.005(3) 0.010(3) -0.002(3)
O3 0.052(4) 0.053(4) 0.084(4) 0.006(3) 0.013(3) -0.012(3)
O4 0.148(8) 0.068(5) 0.093(6) 0.000(5) 0.066(5) -0.003(6)
O5 0.039(3) 0.055(4) 0.079(4) 0.000(3) 0.014(3) -0.007(3)
C1 0.080(7) 0.046(5) 0.074(7) 0.012(5) 0.012(5) 0.014(5)
C2 0.078(8) 0.050(6) 0.111(9) 0.006(6) 0.014(7) 0.025(6)
C3 0.089(8) 0.037(5) 0.142(11) -0.007(6) 0.019(7) 0.021(5)
C4 0.105(9) 0.081(8) 0.094(8) -0.038(7) -0.015(7) 0.042(7)
C5 0.074(7) 0.049(6) 0.056(6) 0.000(5) -0.005(5) 0.016(5)
C6 0.047(5) 0.049(5) 0.079(7) -0.007(5) 0.004(5) 0.006(4)
C7 0.040(4) 0.050(7) 0.070(5) -0.005(4) 0.005(4) 0.005(4)
C8 0.040(5) 0.055(5) 0.043(5) -0.004(4) 0.007(4) -0.002(4)
C9 0.047(5) 0.070(6) 0.071(6) -0.002(5) 0.023(5) -0.005(4)
C10 0.078(7) 0.082(7) 0.058(6) -0.002(5) 0.024(5) -0.015(6)
C11 0.082(7) 0.074(7) 0.061(6) 0.016(5) 0.015(5) -0.008(6)
C12 0.073(6) 0.058(5) 0.049(5) 0.009(4) 0.011(4) 0.003(5)
C13 0.055(5) 0.041(5) 0.053(5) 0.004(4) 0.007(4) -0.002(4)
C14 0.027(4) 0.042(4) 0.050(4) 0.002(4) 0.000(3) -0.003(3)
C15 0.057(5) 0.039(4) 0.055(5) 0.006(4) 0.003(4) 0.009(4)
C16 0.056(5) 0.045(5) 0.073(6) -0.001(4) 0.006(4) 0.003(4)
C17 0.081(7) 0.044(4) 0.100(7) -0.009(7) 0.016(5) 0.009(7)
C18 0.064(6) 0.062(6) 0.122(8) 0.008(9) 0.036(6) 0.025(7)
C19 0.050(5) 0.068(6) 0.096(8) 0.013(6) 0.003(5) 0.015(5)
C20 0.051(5) 0.055(5) 0.067(6) 0.001(4) -0.002(4) 0.005(4)
C21 0.027(4) 0.040(4) 0.053(5) 0.002(3) 0.009(3) 0.005(3)
C22 0.039(4) 0.047(4) 0.062(4) 0.010(6) 0.002(3) -0.006(5)
C23 0.036(4) 0.033(4) 0.052(4) 0.001(3) 0.011(3) 0.004(3)
C24 0.053(5) 0.055(5) 0.061(5) -0.005(4) 0.022(4) 0.004(4)
C25 0.091(9) 0.125(11) 0.092(9) -0.034(8) 0.041(7) -0.006(8)
C26 0.043(4) 0.050(5) 0.046(4) -0.007(4) 0.001(3) 0.006(4)
C27 0.070(5) 0.052(5) 0.061(5) 0.001(5) 0.008(4) 0.018(6)
C28 0.078(7) 0.058(6) 0.065(6) 0.006(4) 0.000(5) 0.022(5)
C29 0.065(6) 0.086(8) 0.070(6) -0.005(7) -0.012(5) 0.025(7)
C30 0.042(5) 0.080(7) 0.085(7) -0.015(6) -0.003(5) 0.008(5)
C31 0.038(4) 0.051(5) 0.061(5) -0.011(4) 0.001(4) -0.002(4)
C32 0.056(6) 0.077(7) 0.116(9) -0.008(7) 0.034(6) -0.017(5)

loop_
_atom_type_symbol
_atom_type_description
_atom_type_scat_dispersion_real
_atom_type_scat_dispersion_imag
_atom_type_scat_source
C C 0.0033 0.0016 'International Tables Vol C Tables 4.2.6.8 and 6.1.1.4'
H H 0.0000 0.0000 'International Tables Vol C Tables 4.2.6.8 and 6.1.1.4'
N N 0.0061 0.0033 'International Tables Vol C Tables 4.2.6.8 and 6.1.1.4'
O O 0.0106 0.0060 'International Tables Vol C Tables 4.2.6.8 and 6.1.1.4'
Ni Ni 0.3393 1.1124 'International Tables Vol C Tables 4.2.6.8 and 6.1.1.4'
Cl Cl 0.1484 0.1585 'International Tables Vol C Tables 4.2.6.8 and 6.1.1.4'

loop_
_geom_angle_atom_site_label_1
_geom_angle_atom_site_label_2
_geom_angle_atom_site_label_3
_geom_angle
_geom_angle_site_symmetry_1
_geom_angle_site_symmetry_3
_geom_angle_publ_flag
N3 Ni N2 94.2(3) . . ?
N3 Ni O2 86.3(3) . . ?
N2 Ni O2 178.1(3) . . ?
N3 Ni N1 176.6(3) . . ?
N2 Ni N1 85.7(3) . . ?
O2 Ni N1 93.8(3) . . ?
C6 N1 C1 112.6(8) . . ?
C6 N1 C5 111.7(7) . . ?
C1 N1 C5 109.7(7) . . ?
C6 N1 Ni 102.6(5) . . ?
C1 N1 Ni 113.0(5) . . ?
C5 N1 Ni 107.0(5) . . ?
C7 N2 C8 122.0(7) . . ?
C7 N2 Ni 113.7(6) . . ?
C8 N2 Ni 124.2(6) . . ?
C14 N3 C21 120.1(6) . . ?
C14 N3 Ni 128.9(5) . . ?
C21 N3 Ni 110.9(5) . . ?
C22 O2 Ni 113.4(5) . . ?
C25 O4 H4 110.5 . . ?
C31 O5 C32 117.7(7) . . ?
N1 C1 C2 112.4(8) . . ?
N1 C1 H1A 109.2 . . ?
C2 C1 H1A 109.1 . . ?
N1 C1 H1B 109.0 . . ?
C2 C1 H1B 109.2 . . ?
H1A C1 H1B 107.9 . . ?
C3 C2 C1 110.2(9) . . ?
C3 C2 H2A 109.7 . . ?
C1 C2 H2A 109.6 . . ?
C3 C2 H2B 109.5 . . ?
C1 C2 H2B 109.5 . . ?
H2A C2 H2B 108.1 . . ?
C4 C3 C2 109.2(9) . . ?
C4 C3 H3A 109.8 . . ?
C2 C3 H3A 109.8 . . ?
C4 C3 H3B 109.8 . . ?
C2 C3 H3B 109.9 . . ?
H3A C3 H3B 108.3 . . ?
C3 C4 C5 110.3(10) . . ?
C3 C4 H4A 109.7 . . ?
C5 C4 H4A 109.5 . . ?
C3 C4 H4B 109.5 . . ?
C5 C4 H4B 109.6 . . ?
H4A C4 H4B 108.1 . . ?
N1 C5 C4 113.8(8) . . ?
N1 C5 H5A 108.8 . . ?
C4 C5 H5A 108.8 . . ?
N1 C5 H5B 108.8 . . ?
C4 C5 H5B 108.8 . . ?
H5A C5 H5B 107.7 . . ?
N1 C6 C7 111.8(7) . . ?
N1 C6 H6A 109.4 . . ?
C7 C6 H6A 109.4 . . ?
N1 C6 H6B 109.2 . . ?
C7 C6 H6B 109.0 . . ?
H6A C6 H6B 107.9 . . ?
O1 C7 N2 127.9(8) . . ?
O1 C7 C6 120.2(8) . . ?
N2 C7 C6 111.9(7) . . ?
N2 C8 C9 121.4(8) . . ?
N2 C8 C13 121.0(7) . . ?
C9 C8 C13 117.5(8) . . ?
C10 C9 C8 121.6(9) . . ?
C10 C9 H9 119.3 . . ?
C8 C9 H9 119.1 . . ?
C11 C10 C9 121.9(9) . . ?
C11 C10 H10 119.1 . . ?
C9 C10 H10 119.0 . . ?
C10 C11 C12 119.3(10) . . ?
C10 C11 H11 120.3 . . ?
C12 C11 H11 120.5 . . ?
C11 C12 C13 120.8(9) . . ?
C11 C12 H12 119.6 . . ?
C13 C12 H12 119.6 . . ?
C8 C13 C12 118.8(8) . . ?
C8 C13 C14 123.9(7) . . ?
C12 C13 C14 117.4(8) . . ?
N3 C14 C13 121.7(7) . . ?
N3 C14 C15 120.9(7) . . ?
C13 C14 C15 117.4(7) . . ?
C20 C15 C16 119.7(8) . . ?
C20 C15 C14 119.0(8) . . ?
C16 C15 C14 121.2(8) . . ?
C17 C16 C15 121.0(9) . . ?
C17 C16 H16 119.5 . . ?
C15 C16 H16 119.5 . . ?
C16 C17 C18 118.3(11) . . ?
C16 C17 H17 120.8 . . ?
C18 C17 H17 120.9 . . ?
C19 C18 C17 120.7(11) . . ?
C19 C18 H18 119.6 . . ?
C17 C18 H18 119.7 . . ?
C18 C19 C20 121.9(10) . . ?
C18 C19 H19 119.1 . . ?
C20 C19 H19 119.0 . . ?
C19 C20 C15 118.3(9) . . ?
C19 C20 H20 120.8 . . ?
C15 C20 H20 120.9 . . ?
N3 C21 C22 105.2(6) . . ?
N3 C21 C23 109.8(6) . . ?
C22 C21 C23 111.4(6) . . ?
N3 C21 H21 110.1 . . ?
C22 C21 H21 110.1 . . ?
C23 C21 H21 110.2 . . ?
O3 C22 O2 121.5(9) . . ?
O3 C22 C21 121.6(8) . . ?
O2 C22 C21 116.8(7) . . ?
C26 C23 C24 114.5(7) . . ?
C26 C23 C21 113.4(6) . . ?
C24 C23 C21 111.8(6) . . ?
C26 C23 H23 105.3 . . ?
C24 C23 H23 105.4 . . ?
C21 C23 H23 105.4 . . ?
C25 C24 C23 112.3(8) . . ?
C25 C24 H24A 109.0 . . ?
C23 C24 H24A 109.1 . . ?
C25 C24 H24B 109.2 . . ?
C23 C24 H24B 109.2 . . ?
H24A C24 H24B 107.9 . . ?
C24 C25 O4 112.2(10) . . ?
C24 C25 H25A 109.2 . . ?
O4 C25 H25A 109.5 . . ?
C24 C25 H25B 109.0 . . ?
O4 C25 H25B 109.1 . . ?
H25A C25 H25B 107.8 . . ?
C27 C26 C31 115.9(8) . . ?
C27 C26 C23 122.2(8) . . ?
C31 C26 C23 121.8(7) . . ?
C26 C27 C28 123.6(9) . . ?
C26 C27 H27 118.3 . . ?
C28 C27 H27 118.0 . . ?
C29 C28 C27 116.9(10) . . ?
C29 C28 H28 121.6 . . ?
C27 C28 H28 121.5 . . ?
C28 C29 C30 121.8(10) . . ?
C28 C29 H29 119.0 . . ?
C30 C29 H29 119.1 . . ?
C29 C30 C31 120.3(10) . . ?
C29 C30 H30 119.9 . . ?
C31 C30 H30 119.8 . . ?
C30 C31 O5 123.0(8) . . ?
C30 C31 C26 121.4(9) . . ?
O5 C31 C26 115.7(7) . . ?
O5 C32 H32A 109.2 . . ?
O5 C32 H32B 109.6 . . ?
H32A C32 H32B 109.5 . . ?
O5 C32 H32C 109.6 . . ?
H32A C32 H32C 109.5 . . ?
H32B C32 H32C 109.5 . . ?
Cl1 C33 Cl3 114.0(18) . . ?
Cl1 C33 Cl2 84.6(19) . . ?
Cl3 C33 Cl2 143(10) . . ?
Cl1 C33 H33 103(8) . . ?
Cl3 C33 H33 102(7) . . ?
Cl2 C33 H33 104(10) . . ?

loop_
_geom_bond_atom_site_label_1
_geom_bond_atom_site_label_2
_geom_bond_distance
_geom_bond_site_symmetry_2
_geom_bond_publ_flag
Ni N3 1.848(6) . ?
Ni N2 1.855(7) . ?
Ni O2 1.866(6) . ?
Ni N1 1.967(7) . ?
N1 C6 1.482(11) . ?
N1 C1 1.503(12) . ?
N1 C5 1.499(12) . ?
N2 C7 1.360(10) . ?
N2 C8 1.393(12) . ?
N3 C14 1.301(10) . ?
N3 C21 1.499(10) . ?
O1 C7 1.239(10) . ?
O2 C22 1.313(11) . ?
O3 C22 1.236(9) . ?
O4 C25 1.459(12) . ?
O4 H4 0.8396 . ?
O5 C31 1.379(11) . ?
O5 C32 1.472(11) . ?
C1 C2 1.551(13) . ?
C1 H1A 0.9700 . ?
C1 H1B 0.9700 . ?
C2 C3 1.532(17) . ?
C2 H2A 0.9700 . ?
C2 H2B 0.9700 . ?
C3 C4 1.537(17) . ?
C3 H3A 0.9700 . ?
C3 H3B 0.9700 . ?
C4 C5 1.541(14) . ?
C4 H4A 0.9700 . ?
C4 H4B 0.9700 . ?
C5 H5A 0.9700 . ?
C5 H5B 0.9700 . ?
C6 C7 1.514(13) . ?
C6 H6A 0.9700 . ?
C6 H6B 0.9700 . ?
C8 C9 1.418(12) . ?
C8 C13 1.430(12) . ?
C9 C10 1.374(15) . ?
C9 H9 0.9300 . ?
C10 C11 1.362(14) . ?
C10 H10 0.9300 . ?
C11 C12 1.401(13) . ?
C11 H11 0.9300 . ?
C12 C13 1.432(12) . ?
C12 H12 0.9300 . ?
C13 C14 1.450(11) . ?
C14 C15 1.510(11) . ?
C15 C20 1.400(12) . ?
C15 C16 1.412(12) . ?
C16 C17 1.379(13) . ?
C16 H16 0.9300 . ?
C17 C18 1.417(14) . ?
C17 H17 0.9300 . ?
C18 C19 1.352(17) . ?
C18 H18 0.9300 . ?
C19 C20 1.400(13) . ?
C19 H19 0.9300 . ?
C20 H20 0.9300 . ?
C21 C22 1.518(13) . ?
C21 C23 1.560(11) . ?
C21 H21 0.9800 . ?
C23 C26 1.515(10) . ?
C23 C24 1.536(10) . ?
C23 H23 0.9800 . ?
C24 C25 1.452(15) . ?
C24 H24A 0.9700 . ?
C24 H24B 0.9700 . ?
C25 H25A 0.9700 . ?
C25 H25B 0.9700 . ?
C26 C27 1.371(13) . ?
C26 C31 1.406(11) . ?
C27 C28 1.436(13) . ?
C27 H27 0.9300 . ?
C28 C29 1.347(15) . ?
C28 H28 0.9300 . ?
C29 C30 1.374(17) . ?
C29 H29 0.9300 . ?
C30 C31 1.380(12) . ?
C30 H30 0.9300 . ?
C32 H32A 0.9600 . ?
C32 H32B 0.9600 . ?
C32 H32C 0.9600 . ?
Cl1 C33 1.78(2) . ?
Cl2 C33 1.96(3) . ?
Cl3 C33 1.82(2) . ?
C33 H33 1.0(5) . ?

loop_
_geom_hbond_atom_site_label_D
_geom_hbond_atom_site_label_H
_geom_hbond_atom_site_label_A
_geom_hbond_distance_DH
_geom_hbond_distance_HA
_geom_hbond_distance_DA
_geom_hbond_angle_DHA
_geom_hbond_site_symmetry_A
O4 H4 O3 0.84 2.49 2.781(11) 101.2 2_557

loop_
_geom_torsion_atom_site_label_1
_geom_torsion_atom_site_label_2
_geom_torsion_atom_site_label_3
_geom_torsion_atom_site_label_4
_geom_torsion
_geom_torsion_site_symmetry_1
_geom_torsion_site_symmetry_2
_geom_torsion_site_symmetry_3
_geom_torsion_site_symmetry_4
_geom_torsion_publ_flag
N3 Ni N1 C6 -56(5) . . . . ?
N2 Ni N1 C6 33.5(6) . . . . ?
O2 Ni N1 C6 -148.3(5) . . . . ?
N3 Ni N1 C1 66(5) . . . . ?
N2 Ni N1 C1 155.0(7) . . . . ?
O2 Ni N1 C1 -26.8(7) . . . . ?
N3 Ni N1 C5 -173(5) . . . . ?
N2 Ni N1 C5 -84.2(6) . . . . ?
O2 Ni N1 C5 94.0(6) . . . . ?
N3 Ni N2 C7 149.1(6) . . . . ?
O2 Ni N2 C7 -104(10) . . . . ?
N1 Ni N2 C7 -27.6(6) . . . . ?
N3 Ni N2 C8 -27.2(7) . . . . ?
O2 Ni N2 C8 80(10) . . . . ?
N1 Ni N2 C8 156.1(7) . . . . ?
N2 Ni N3 C14 18.7(7) . . . . ?
O2 Ni N3 C14 -159.5(7) . . . . ?
N1 Ni N3 C14 108(5) . . . . ?
N2 Ni N3 C21 -156.7(5) . . . . ?
O2 Ni N3 C21 25.1(5) . . . . ?
N1 Ni N3 C21 -68(5) . . . . ?
N3 Ni O2 C22 -16.7(5) . . . . ?
N2 Ni O2 C22 -124(10) . . . . ?
N1 Ni O2 C22 159.9(6) . . . . ?
C6 N1 C1 C2 -69.9(11) . . . . ?
C5 N1 C1 C2 55.1(11) . . . . ?
Ni N1 C1 C2 174.4(7) . . . . ?
N1 C1 C2 C3 -58.2(12) . . . . ?
C1 C2 C3 C4 57.4(12) . . . . ?
C2 C3 C4 C5 -56.1(13) . . . . ?
C6 N1 C5 C4 71.1(12) . . . . ?
C1 N1 C5 C4 -54.5(12) . . . . ?
Ni N1 C5 C4 -177.4(9) . . . . ?
C3 C4 C5 N1 56.0(14) . . . . ?
C1 N1 C6 C7 -156.2(7) . . . . ?
C5 N1 C6 C7 79.9(9) . . . . ?
Ni N1 C6 C7 -34.4(8) . . . . ?
C8 N2 C7 O1 10.0(15) . . . . ?
Ni N2 C7 O1 -166.4(8) . . . . ?
C8 N2 C7 C6 -170.9(8) . . . . ?
Ni N2 C7 C6 12.7(9) . . . . ?
N1 C6 C7 O1 -164.4(8) . . . . ?
N1 C6 C7 N2 16.4(11) . . . . ?
C7 N2 C8 C9 27.3(13) . . . . ?
Ni N2 C8 C9 -156.7(7) . . . . ?
C7 N2 C8 C13 -154.2(8) . . . . ?
Ni N2 C8 C13 21.8(12) . . . . ?
N2 C8 C9 C10 177.6(9) . . . . ?
C13 C8 C9 C10 -0.9(14) . . . . ?
C8 C9 C10 C11 3.3(16) . . . . ?
C9 C10 C11 C12 -3.7(16) . . . . ?
C10 C11 C12 C13 1.8(15) . . . . ?
N2 C8 C13 C12 -179.4(8) . . . . ?
C9 C8 C13 C12 -1.0(13) . . . . ?
N2 C8 C13 C14 0.9(14) . . . . ?
C9 C8 C13 C14 179.3(8) . . . . ?
C11 C12 C13 C8 0.5(14) . . . . ?
C11 C12 C13 C14 -179.8(9) . . . . ?
C21 N3 C14 C13 171.6(7) . . . . ?
Ni N3 C14 C13 -3.4(11) . . . . ?
C21 N3 C14 C15 -6.3(11) . . . . ?
Ni N3 C14 C15 178.6(6) . . . . ?
C8 C13 C14 N3 -10.7(13) . . . . ?
C12 C13 C14 N3 169.6(8) . . . . ?
C8 C13 C14 C15 167.4(8) . . . . ?
C12 C13 C14 C15 -12.3(11) . . . . ?
N3 C14 C15 C20 -81.4(10) . . . . ?
C13 C14 C15 C20 100.6(9) . . . . ?
N3 C14 C15 C16 102.3(10) . . . . ?
C13 C14 C15 C16 -75.7(11) . . . . ?
C20 C15 C16 C17 2.0(14) . . . . ?
C14 C15 C16 C17 178.3(8) . . . . ?
C15 C16 C17 C18 -3.6(15) . . . . ?
C16 C17 C18 C19 2.3(16) . . . . ?
C17 C18 C19 C20 0.6(17) . . . . ?
C18 C19 C20 C15 -2.2(15) . . . . ?
C16 C15 C20 C19 0.9(13) . . . . ?
C14 C15 C20 C19 -175.4(8) . . . . ?
C14 N3 C21 C22 157.1(6) . . . . ?
Ni N3 C21 C22 -27.0(7) . . . . ?
C14 N3 C21 C23 -83.0(8) . . . . ?
Ni N3 C21 C23 92.9(6) . . . . ?
Ni O2 C22 O3 -173.6(6) . . . . ?
Ni O2 C22 C21 3.8(8) . . . . ?
N3 C21 C22 O3 -167.6(7) . . . . ?
C23 C21 C22 O3 73.6(9) . . . . ?
N3 C21 C22 O2 15.0(9) . . . . ?
C23 C21 C22 O2 -103.8(8) . . . . ?
N3 C21 C23 C26 -55.1(8) . . . . ?
C22 C21 C23 C26 60.9(8) . . . . ?
N3 C21 C23 C24 173.5(7) . . . . ?
C22 C21 C23 C24 -70.4(8) . . . . ?
C26 C23 C24 C25 62.4(11) . . . . ?
C21 C23 C24 C25 -166.8(9) . . . . ?
C23 C24 C25 O4 -179.0(10) . . . . ?
C24 C23 C26 C27 42.2(11) . . . . ?
C21 C23 C26 C27 -87.7(9) . . . . ?
C24 C23 C26 C31 -135.7(8) . . . . ?
C21 C23 C26 C31 94.4(9) . . . . ?
C31 C26 C27 C28 0.7(13) . . . . ?
C23 C26 C27 C28 -177.3(8) . . . . ?
C26 C27 C28 C29 0.2(15) . . . . ?
C27 C28 C29 C30 -0.8(15) . . . . ?
C28 C29 C30 C31 0.4(16) . . . . ?
C29 C30 C31 O5 -179.6(8) . . . . ?
C29 C30 C31 C26 0.6(14) . . . . ?
C32 O5 C31 C30 5.4(12) . . . . ?
C32 O5 C31 C26 -174.8(8) . . . . ?
C27 C26 C31 C30 -1.1(12) . . . . ?
C23 C26 C31 C30 177.0(8) . . . . ?
C27 C26 C31 O5 179.1(7) . . . . ?
C23 C26 C31 O5 -2.9(11) . . . . ?
